data_7015100
loop_
_publ_author_name
'Xu, Qing-Feng'
'Ge, Jian-Feng'
'Zhou, Qiu-Xuan'
'Lu, Jian-Mei'
'Ji, Shun-Jun'
'Wang, Li-Hua'
'Zhang, Yong'
'Jin, Xue-Ming'
'Wu, Bing'

_publ_section_title
;
 Hydrothermal synthesis, structure, and luminescent properties of
 selected Zn(II)/Cd(II) coordination polymers constructed from
 3,5-bis(x-pyridyl)-1,2,4-triazole (x = 3, 4).
;
_journal_issue 12
_journal_name_full 'Dalton transactions (Cambridge, England : 2003)'
_journal_page_first 2805
_journal_page_last 2814
_journal_paper_doi 10.1039/c0dt01174f
_journal_volume 40
_journal_year 2011
_chemical_formula_sum 'C12 H9 Cl2 N5 O Zn2'
_chemical_formula_weight 440.88
_chemical_name_systematic
;
?
;
_space_group_IT_number 15
_symmetry_cell_setting monoclinic
_symmetry_Int_Tables_number 15
_symmetry_space_group_name_Hall '-C 2yc'
_symmetry_space_group_name_H-M 'C 1 2/c 1'
_atom_sites_solution_hydrogens geom
_atom_sites_solution_primary direct
_atom_sites_solution_secondary difmap
_audit_creation_method SHELXL-97
_cell_angle_alpha 90.00
_cell_angle_beta 101.620(5)
_cell_angle_gamma 90.00
_cell_formula_units_Z 4
_cell_length_a 12.334(3)
_cell_length_b 7.8400(16)
_cell_length_c 15.597(4)
_cell_measurement_reflns_used 2726
_cell_measurement_temperature 293(2)
_cell_measurement_theta_max 25.3
_cell_measurement_theta_min 3.1
_cell_volume 1477.3(6)
_computing_cell_refinement CrystalClear
_computing_data_collection CrystalClear
_computing_data_reduction CrystalStructure
_computing_structure_refinement 'SHELXL-97 (Sheldrick, 1997)'
_computing_structure_solution 'SHELXS-97 (Sheldrick, 1990)'
_diffrn_ambient_temperature 293(2)
_diffrn_detector_area_resol_mean 7.31
_diffrn_measured_fraction_theta_full 0.999
_diffrn_measured_fraction_theta_max 0.999
_diffrn_measurement_device_type 'Rigaku Mercury'
_diffrn_measurement_method \w
_diffrn_radiation_monochromator graphite
_diffrn_radiation_source 'fine-focus sealed tube'
_diffrn_radiation_type MoK\a
_diffrn_radiation_wavelength 0.71070
_diffrn_reflns_av_R_equivalents 0.0256
_diffrn_reflns_av_sigmaI/netI 0.0193
_diffrn_reflns_limit_h_max 14
_diffrn_reflns_limit_h_min -14
_diffrn_reflns_limit_k_max 9
_diffrn_reflns_limit_k_min -8
_diffrn_reflns_limit_l_max 18
_diffrn_reflns_limit_l_min -17
_diffrn_reflns_number 6870
_diffrn_reflns_theta_full 25.34
_diffrn_reflns_theta_max 25.34
_diffrn_reflns_theta_min 3.10
_exptl_absorpt_coefficient_mu 3.615
_exptl_absorpt_correction_T_max 0.485
_exptl_absorpt_correction_T_min 0.306
_exptl_absorpt_correction_type multi-scan
_exptl_absorpt_process_details 'Jacobson, R. (1998) Private communication'
_exptl_crystal_colour colorless
_exptl_crystal_density_diffrn 1.982
_exptl_crystal_density_method 'not measured'
_exptl_crystal_description block
_exptl_crystal_F_000 872
_exptl_crystal_size_max 0.36
_exptl_crystal_size_mid 0.25
_exptl_crystal_size_min 0.20
_refine_diff_density_max 0.445
_refine_diff_density_min -0.353
_refine_diff_density_rms 0.069
_refine_ls_extinction_method none
_refine_ls_goodness_of_fit_ref 1.097
_refine_ls_hydrogen_treatment mixed
_refine_ls_matrix_type full
_refine_ls_number_parameters 104
_refine_ls_number_reflns 1351
_refine_ls_number_restraints 1
_refine_ls_restrained_S_all 1.096
_refine_ls_R_factor_all 0.0287
_refine_ls_R_factor_gt 0.0264
_refine_ls_shift/su_max 0.002
_refine_ls_shift/su_mean 0.000
_refine_ls_structure_factor_coef Fsqd
_refine_ls_weighting_details 'calc w=1/[\s^2^(Fo^2^)+(0.0257P)^2^+2.9284P] where P=(Fo^2^+2Fc^2^)/3'
_refine_ls_weighting_scheme calc
_refine_ls_wR_factor_gt 0.0589
_refine_ls_wR_factor_ref 0.0600
_reflns_number_gt 1272
_reflns_number_total 1351
_reflns_threshold_expression >2sigma(I)
_cod_data_source_file c0dt01174f.txt
_cod_data_source_block shelxl3
_cod_original_sg_symbol_H-M 'C 2/c'
_cod_database_code 7015100

loop_
_symmetry_equiv_pos_as_xyz
'x, y, z'
'-x, y, -z+1/2'
'x+1/2, y+1/2, z'
'-x+1/2, y+1/2, -z+1/2'
'-x, -y, -z'
'x, -y, z-1/2'
'-x+1/2, -y+1/2, -z'
'x+1/2, -y+1/2, z-1/2'

loop_
_atom_site_label
_atom_site_type_symbol
_atom_site_fract_x
_atom_site_fract_y
_atom_site_fract_z
_atom_site_U_iso_or_equiv
_atom_site_adp_type
_atom_site_occupancy
_atom_site_symmetry_multiplicity
_atom_site_calc_flag
_atom_site_refinement_flags
_atom_site_disorder_assembly
_atom_site_disorder_group
Zn1 Zn 0.55628(3) 0.17250(4) 0.664715(17) 0.02317(12) Uani 1 1 d . . .
Cl1 Cl 0.72888(6) 0.16689(10) 0.64551(5) 0.0409(2) Uani 1 1 d . . .
O1 O 0.5000 0.3036(3) 0.7500 0.0306(6) Uani 1 2 d SD . .
H1A H 0.5000 0.4080(14) 0.7500 0.060(17) Uiso 1 2 d SD . .
N1 N 0.46320(18) 0.2508(3) 0.54634(13) 0.0233(5) Uani 1 1 d . . .
N2 N 0.5000 0.3278(3) 0.2500 0.0205(6) Uani 1 2 d S . .
N3 N 0.48388(19) 0.0570(3) 0.28973(13) 0.0247(5) Uani 1 1 d . . .
C1 C 0.3807(2) 0.3635(3) 0.54393(17) 0.0269(6) Uani 1 1 d . . .
H1B H 0.3593 0.3922 0.5959 0.032 Uiso 1 1 calc R . .
C2 C 0.3268(2) 0.4380(4) 0.46739(17) 0.0304(6) Uani 1 1 d . . .
H2 H 0.2712 0.5177 0.4682 0.036 Uiso 1 1 calc R . .
C3 C 0.3556(2) 0.3938(3) 0.38938(17) 0.0264(6) Uani 1 1 d . . .
H3 H 0.3197 0.4426 0.3370 0.032 Uiso 1 1 calc R . .
C4 C 0.4398(2) 0.2742(3) 0.39067(15) 0.0211(5) Uani 1 1 d . . .
C5 C 0.4917(2) 0.2088(3) 0.47028(16) 0.0237(6) Uani 1 1 d . . .
H5 H 0.5494 0.1318 0.4715 0.028 Uiso 1 1 calc R . .
C6 C 0.4747(2) 0.2209(3) 0.31004(15) 0.0211(5) Uani 1 1 d . . .

loop_
_atom_site_aniso_label
_atom_site_aniso_U_11
_atom_site_aniso_U_22
_atom_site_aniso_U_33
_atom_site_aniso_U_23
_atom_site_aniso_U_13
_atom_site_aniso_U_12
Zn1 0.0354(2) 0.02011(19) 0.01560(18) 0.00134(11) 0.00896(13) 0.00090(12)
Cl1 0.0329(4) 0.0471(5) 0.0441(4) 0.0059(3) 0.0112(3) 0.0082(3)
O1 0.0581(19) 0.0162(14) 0.0225(14) 0.000 0.0200(13) 0.000
N1 0.0334(12) 0.0220(12) 0.0158(10) -0.0008(9) 0.0083(9) 0.0005(10)
N2 0.0290(16) 0.0163(15) 0.0159(14) 0.000 0.0041(12) 0.000
N3 0.0411(13) 0.0201(12) 0.0156(10) -0.0002(9) 0.0118(9) 0.0012(9)
C1 0.0351(15) 0.0275(14) 0.0210(13) -0.0033(11) 0.0122(12) -0.0001(12)
C2 0.0312(15) 0.0316(15) 0.0297(14) -0.0014(12) 0.0094(12) 0.0083(12)
C3 0.0331(15) 0.0250(14) 0.0210(13) 0.0018(11) 0.0050(11) 0.0029(11)
C4 0.0292(14) 0.0173(12) 0.0176(12) -0.0023(10) 0.0068(10) -0.0047(10)
C5 0.0313(14) 0.0216(13) 0.0188(12) -0.0007(10) 0.0065(11) 0.0025(11)
C6 0.0261(13) 0.0214(13) 0.0150(11) 0.0000(10) 0.0024(10) 0.0009(10)

loop_
_atom_type_symbol
_atom_type_description
_atom_type_scat_dispersion_real
_atom_type_scat_dispersion_imag
_atom_type_scat_source
C C 0.0033 0.0016 'International Tables Vol C Tables 4.2.6.8 and 6.1.1.4'
H H 0.0000 0.0000 'International Tables Vol C Tables 4.2.6.8 and 6.1.1.4'
N N 0.0061 0.0033 'International Tables Vol C Tables 4.2.6.8 and 6.1.1.4'
O O 0.0106 0.0060 'International Tables Vol C Tables 4.2.6.8 and 6.1.1.4'
Zn Zn 0.2839 1.4301 'International Tables Vol C Tables 4.2.6.8 and 6.1.1.4'
Cl Cl 0.1484 0.1585 'International Tables Vol C Tables 4.2.6.8 and 6.1.1.4'

loop_
_geom_angle_atom_site_label_1
_geom_angle_atom_site_label_2
_geom_angle_atom_site_label_3
_geom_angle
_geom_angle_site_symmetry_1
_geom_angle_site_symmetry_3
_geom_angle_publ_flag
O1 Zn1 N3 94.83(9) . 5_656 ?
O1 Zn1 N1 104.33(7) . . ?
N3 Zn1 N1 116.48(9) 5_656 . ?
O1 Zn1 Cl1 126.71(4) . . ?
N3 Zn1 Cl1 109.83(7) 5_656 . ?
N1 Zn1 Cl1 105.22(6) . . ?
Zn1 O1 Zn1 115.19(13) 2_656 . ?
Zn1 O1 H1A 122.41(6) 2_656 . ?
Zn1 O1 H1A 122.41(6) . . ?
C1 N1 C5 117.9(2) . . ?
C1 N1 Zn1 120.22(16) . . ?
C5 N1 Zn1 121.32(17) . . ?
C6 N2 C6 102.6(3) . 2_655 ?
C6 N3 N3 105.54(13) . 2_655 ?
C6 N3 Zn1 137.02(17) . 5_656 ?
N3 N3 Zn1 116.75(6) 2_655 5_656 ?
N1 C1 C2 122.4(2) . . ?
N1 C1 H1B 118.8 . . ?
C2 C1 H1B 118.8 . . ?
C1 C2 C3 119.6(3) . . ?
C1 C2 H2 120.2 . . ?
C3 C2 H2 120.2 . . ?
C2 C3 C4 118.6(2) . . ?
C2 C3 H3 120.7 . . ?
C4 C3 H3 120.7 . . ?
C5 C4 C3 118.2(2) . . ?
C5 C4 C6 120.2(2) . . ?
C3 C4 C6 121.6(2) . . ?
N1 C5 C4 123.2(2) . . ?
N1 C5 H5 118.4 . . ?
C4 C5 H5 118.4 . . ?
N3 C6 N2 113.2(2) . . ?
N3 C6 C4 122.1(2) . . ?
N2 C6 C4 124.7(2) . . ?

loop_
_geom_bond_atom_site_label_1
_geom_bond_atom_site_label_2
_geom_bond_distance
_geom_bond_site_symmetry_2
_geom_bond_publ_flag
Zn1 O1 1.9184(14) . ?
Zn1 N3 2.032(2) 5_656 ?
Zn1 N1 2.062(2) . ?
Zn1 Cl1 2.2092(9) . ?
O1 Zn1 1.9184(14) 2_656 ?
O1 H1A 0.819(10) . ?
N1 C1 1.342(3) . ?
N1 C5 1.345(3) . ?
N2 C6 1.340(3) . ?
N2 C6 1.340(3) 2_655 ?
N3 C6 1.334(3) . ?
N3 N3 1.376(4) 2_655 ?
N3 Zn1 2.032(2) 5_656 ?
C1 C2 1.374(4) . ?
C1 H1B 0.9300 . ?
C2 C3 1.379(4) . ?
C2 H2 0.9300 . ?
C3 C4 1.396(4) . ?
C3 H3 0.9300 . ?
C4 C5 1.377(3) . ?
C4 C6 1.470(3) . ?
C5 H5 0.9300 . ?

loop_
_geom_hbond_atom_site_label_D
_geom_hbond_atom_site_label_H
_geom_hbond_atom_site_label_A
_geom_hbond_distance_DH
_geom_hbond_distance_HA
_geom_hbond_distance_DA
_geom_hbond_angle_DHA
_geom_hbond_site_symmetry_A
C1 H1B Cl1 0.93 2.89 3.588(3) 133.3 3_455
O1 H1A N2 0.819(10) 2.071(11) 2.890(4) 180.000(2) 5_666

loop_
_geom_torsion_atom_site_label_1
_geom_torsion_atom_site_label_2
_geom_torsion_atom_site_label_3
_geom_torsion_atom_site_label_4
_geom_torsion
_geom_torsion_site_symmetry_1
_geom_torsion_site_symmetry_2
_geom_torsion_site_symmetry_3
_geom_torsion_site_symmetry_4
_geom_torsion_publ_flag
N3 Zn1 O1 Zn1 2.84(6) 5_656 . . 2_656 ?
N1 Zn1 O1 Zn1 121.75(6) . . . 2_656 ?
Cl1 Zn1 O1 Zn1 -116.36(5) . . . 2_656 ?
O1 Zn1 N1 C1 -3.2(2) . . . . ?
N3 Zn1 N1 C1 99.8(2) 5_656 . . . ?
Cl1 Zn1 N1 C1 -138.34(19) . . . . ?
O1 Zn1 N1 C5 168.12(19) . . . . ?
N3 Zn1 N1 C5 -88.9(2) 5_656 . . . ?
Cl1 Zn1 N1 C5 33.0(2) . . . . ?
C5 N1 C1 C2 -1.1(4) . . . . ?
Zn1 N1 C1 C2 170.5(2) . . . . ?
N1 C1 C2 C3 1.6(4) . . . . ?
C1 C2 C3 C4 -0.3(4) . . . . ?
C2 C3 C4 C5 -1.4(4) . . . . ?
C2 C3 C4 C6 179.9(2) . . . . ?
C1 N1 C5 C4 -0.7(4) . . . . ?
Zn1 N1 C5 C4 -172.23(19) . . . . ?
C3 C4 C5 N1 2.0(4) . . . . ?
C6 C4 C5 N1 -179.3(2) . . . . ?
N3 N3 C6 N2 -0.8(3) 2_655 . . . ?
Zn1 N3 C6 N2 -170.39(16) 5_656 . . . ?
N3 N3 C6 C4 179.1(2) 2_655 . . . ?
Zn1 N3 C6 C4 9.5(4) 5_656 . . . ?
C6 N2 C6 N3 0.32(13) 2_655 . . . ?
C6 N2 C6 C4 -179.6(3) 2_655 . . . ?
C5 C4 C6 N3 51.3(4) . . . . ?
C3 C4 C6 N3 -130.0(3) . . . . ?
C5 C4 C6 N2 -128.8(3) . . . . ?
C3 C4 C6 N2 49.9(4) . . . . ?
